data_2208615
loop_
_publ_author_name
'Ray J. Butcher'
'Yathirajan, H. S.'
'Anilkumar, H. G.'
'Sarojini, B. K.'
'Narayana, B.'

_publ_section_title
;
 2-Bromo-1-(4-methylphenyl)-3-[4-(methylsulfanyl)phenyl]prop-2-en-1-one
;
_journal_coeditor_code HG2019
_journal_issue 4
_journal_name_full 'Acta Crystallographica Section E'
_journal_page_first o1659
_journal_page_last o1661
_journal_paper_doi 10.1107/S1600536806011160
_journal_volume 62
_journal_year 2006
_chemical_formula_iupac 'C17 H15 Br O S'
_chemical_formula_moiety 'C17 H15 Br O S'
_chemical_formula_sum 'C17 H15 Br O S'
_chemical_formula_weight 347.26
_chemical_name_systematic
;
2-Bromo-1-(4-methylphenyl)-3-[4-(methylsulfanyl)phenyl]prop-2-en-1-one
;
_space_group_IT_number 4
_symmetry_cell_setting monoclinic
_symmetry_space_group_name_Hall 'P 2yb'
_symmetry_space_group_name_H-M 'P 1 21 1'
_atom_sites_solution_hydrogens geom
_atom_sites_solution_primary direct
_atom_sites_solution_secondary difmap
_audit_creation_method SHELXL-97
_cell_angle_alpha 90.00
_cell_angle_beta 98.291(2)
_cell_angle_gamma 90.00
_cell_formula_units_Z 2
_cell_length_a 7.9708(9)
_cell_length_b 5.5031(6)
_cell_length_c 16.9923(18)
_cell_measurement_reflns_used 6302
_cell_measurement_temperature 366(2)
_cell_measurement_theta_max 30.53
_cell_measurement_theta_min 2.42
_cell_volume 737.56(14)
_computing_cell_refinement 'SAINT-Plus (Bruker, 1999)'
_computing_data_collection 'SMART (Bruker, 1998)'
_computing_data_reduction SAINT-Plus
_computing_molecular_graphics 'SHELXTL (Sheldrick, 1997)'
_computing_publication_material SHELXTL
_computing_structure_refinement 'SHELXL97 (Sheldrick, 1997)'
_computing_structure_solution 'SHELXS97 (Sheldrick, 1997)'
_diffrn_ambient_temperature 93(2)
_diffrn_measured_fraction_theta_full 0.925
_diffrn_measured_fraction_theta_max 0.925
_diffrn_measurement_device_type 'Bruker SMART CCD area-detector'
_diffrn_measurement_method '\f and \w'
_diffrn_radiation_monochromator graphite
_diffrn_radiation_source 'fine-focus sealed tube'
_diffrn_radiation_type MoK\a
_diffrn_radiation_wavelength 0.71073
_diffrn_reflns_av_R_equivalents 0.0221
_diffrn_reflns_av_sigmaI/netI 0.0531
_diffrn_reflns_limit_h_max 11
_diffrn_reflns_limit_h_min -9
_diffrn_reflns_limit_k_max 7
_diffrn_reflns_limit_k_min -7
_diffrn_reflns_limit_l_max 24
_diffrn_reflns_limit_l_min -24
_diffrn_reflns_number 8184
_diffrn_reflns_theta_full 30.75
_diffrn_reflns_theta_max 30.75
_diffrn_reflns_theta_min 2.42
_diffrn_standards_number 0
_exptl_absorpt_coefficient_mu 2.920
_exptl_absorpt_correction_T_max 0.482
_exptl_absorpt_correction_T_min 0.230
_exptl_absorpt_correction_type multi-scan
_exptl_absorpt_process_details '(SADABS; Sheldrick, 1996)'
_exptl_crystal_colour colorless
_exptl_crystal_density_diffrn 1.564
_exptl_crystal_density_method 'not measured'
_exptl_crystal_description chunk
_exptl_crystal_F_000 352
_exptl_crystal_size_max 0.65
_exptl_crystal_size_mid 0.30
_exptl_crystal_size_min 0.25
_refine_diff_density_max 1.171
_refine_diff_density_min -0.518
_refine_ls_abs_structure_details 'Flack (1983)'
_refine_ls_abs_structure_Flack 0.029(6)
_refine_ls_extinction_method none
_refine_ls_goodness_of_fit_ref 0.953
_refine_ls_hydrogen_treatment constr
_refine_ls_matrix_type full
_refine_ls_number_parameters 183
_refine_ls_number_reflns 4028
_refine_ls_number_restraints 1
_refine_ls_restrained_S_all 0.953
_refine_ls_R_factor_all 0.0254
_refine_ls_R_factor_gt 0.0238
_refine_ls_shift/su_max 0.002
_refine_ls_shift/su_mean 0.000
_refine_ls_structure_factor_coef Fsqd
_refine_ls_weighting_details 'calc w=1/[\s^2^(Fo^2^)] where P=(Fo^2^+2Fc^2^)/3'
_refine_ls_weighting_scheme calc
_refine_ls_wR_factor_gt 0.0541
_refine_ls_wR_factor_ref 0.0545
_reflns_number_gt 3821
_reflns_number_total 4028
_reflns_threshold_expression I>2\s(I)
_cod_data_source_file hg2019.cif
_cod_data_source_block I
_cod_depositor_comments
;
The following automatic conversions were performed:
'_symmetry_cell_setting' value 'Monoclinic' changed to 'monoclinic'
according to '/home/saulius/struct/CIF-dictionaries/cif_core.dic'
dictionary named 'cif_core.dic' version 2.4.1 from 2010-06-29.

Automatic conversion script
Id: cif_fix_enum 1527 2010-12-29 10:47:43Z saulius 

The following automatic conversions were performed:

'_symmetry_cell_setting' value 'Monoclinic' changed to 'monoclinic'
according to /home/saulius/struct/CIF-dictionaries/cif_core.dic
dictionary named 'cif_core.dic' version 2.4.1 from 2010-06-29.

Automatic conversion script
Id: cif_fix_values 1715 2011-07-08 13:25:40Z adriana 
;
_cod_original_sg_symbol_H-M 'P 21'
_cod_database_code 2208615
_cod_database_fobs_code 2208615

loop_
_symmetry_equiv_pos_as_xyz
'x, y, z'
'-x, y+1/2, -z'

loop_
_atom_site_type_symbol
_atom_site_label
_atom_site_fract_x
_atom_site_fract_y
_atom_site_fract_z
_atom_site_U_iso_or_equiv
_atom_site_adp_type
_atom_site_calc_flag
_atom_site_refinement_flags
_atom_site_occupancy
Br Br 0.96840(2) -0.00274(4) 0.775087(9) 0.01950(5) Uani d . 1
S S 0.70913(6) 0.13574(8) 1.17103(3) 0.01365(9) Uani d . 1
O O 0.9237(2) 0.3919(3) 0.64877(8) 0.0249(3) Uani d . 1
C C1 0.5891(3) 0.3869(4) 1.20207(11) 0.0174(4) Uani d . 1
H H1A 0.5657 0.3585 1.2552 0.026 Uiso calc R 1
H H1B 0.4843 0.4019 1.1667 0.026 Uiso calc R 1
H H1C 0.6534 0.5340 1.2009 0.026 Uiso calc R 1
C C2 0.7288(3) 0.2139(3) 1.07225(10) 0.0128(4) Uani d . 1
C C3 0.8147(2) 0.0511(3) 1.02957(11) 0.0147(4) Uani d . 1
H H3A 0.8639 -0.0869 1.0547 0.018 Uiso calc R 1
C C4 0.8282(3) 0.0916(3) 0.94990(11) 0.0150(4) Uani d . 1
H H4A 0.8862 -0.0191 0.9225 0.018 Uiso calc R 1
C C5 0.7544(2) 0.2997(3) 0.91034(11) 0.0129(4) Uani d . 1
C C6 0.6733(2) 0.4639(4) 0.95536(10) 0.0136(4) Uani d . 1
H H6A 0.6263 0.6045 0.9310 0.016 Uiso calc R 1
C C7 0.6604(3) 0.4248(3) 1.03493(11) 0.0144(4) Uani d . 1
H H7A 0.6065 0.5383 1.0632 0.017 Uiso calc R 1
C C8 0.7491(2) 0.3614(3) 0.82629(10) 0.0133(4) Uani d . 1
H H8A 0.6812 0.4957 0.8111 0.016 Uiso calc R 1
C C9 0.8206(3) 0.2674(4) 0.76608(11) 0.0151(4) Uani d . 1
C C10 0.8046(3) 0.3912(4) 0.68660(11) 0.0170(4) Uani d . 1
C C11 0.6408(2) 0.5098(5) 0.65509(9) 0.0138(3) Uani d . 1
C C12 0.4857(3) 0.4050(3) 0.66474(11) 0.0149(4) Uani d . 1
H H12A 0.4840 0.2640 0.6948 0.018 Uiso calc R 1
C C13 0.3341(2) 0.5077(5) 0.63022(9) 0.0164(3) Uani d . 1
H H13A 0.2321 0.4324 0.6359 0.020 Uiso calc R 1
C C14 0.3334(3) 0.7240(4) 0.58690(11) 0.0167(4) Uani d . 1
C C15 0.4891(3) 0.8284(4) 0.57676(11) 0.0172(4) Uani d . 1
H H15A 0.4905 0.9712 0.5476 0.021 Uiso calc R 1
C C16 0.6410(3) 0.7230(4) 0.60942(11) 0.0158(4) Uani d . 1
H H16A 0.7432 0.7932 0.6012 0.019 Uiso calc R 1
C C17 0.1689(3) 0.8443(5) 0.55354(12) 0.0253(5) Uani d . 1
H H17A 0.0765 0.7352 0.5576 0.038 Uiso calc R 1
H H17B 0.1707 0.8848 0.4987 0.038 Uiso calc R 1
H H17C 0.1544 0.9897 0.5831 0.038 Uiso calc R 1

loop_
_atom_site_aniso_label
_atom_site_aniso_U_11
_atom_site_aniso_U_22
_atom_site_aniso_U_33
_atom_site_aniso_U_12
_atom_site_aniso_U_13
_atom_site_aniso_U_23
Br 0.01835(9) 0.02282(9) 0.01760(8) 0.00999(10) 0.00354(6) -0.00004(9)
S 0.0157(2) 0.0116(2) 0.01356(19) -0.00033(18) 0.00202(16) 0.00133(16)
O 0.0159(8) 0.0399(9) 0.0206(7) 0.0044(7) 0.0080(6) 0.0050(6)
C1 0.0208(11) 0.0153(9) 0.0169(9) 0.0009(8) 0.0060(8) 0.0001(7)
C2 0.0110(9) 0.0152(9) 0.0123(8) -0.0024(7) 0.0018(7) 0.0004(6)
C3 0.0132(9) 0.0118(10) 0.0185(8) 0.0024(6) 0.0008(7) 0.0018(6)
C4 0.0134(10) 0.0124(8) 0.0197(9) 0.0028(7) 0.0047(7) 0.0010(7)
C5 0.0089(9) 0.0139(9) 0.0159(8) 0.0005(7) 0.0016(7) 0.0011(7)
C6 0.0113(8) 0.0120(10) 0.0173(7) 0.0018(7) 0.0017(6) 0.0013(7)
C7 0.0140(10) 0.0126(9) 0.0167(8) 0.0007(7) 0.0030(7) -0.0016(6)
C8 0.0115(9) 0.0113(8) 0.0169(8) 0.0024(7) 0.0016(7) 0.0028(7)
C9 0.0111(9) 0.0179(9) 0.0160(8) 0.0032(7) 0.0013(7) 0.0008(7)
C10 0.0148(10) 0.0203(9) 0.0157(8) -0.0007(8) 0.0021(7) -0.0007(7)
C11 0.0149(8) 0.0156(8) 0.0115(6) 0.0001(9) 0.0035(6) -0.0010(9)
C12 0.0164(10) 0.0134(8) 0.0153(8) -0.0009(7) 0.0043(7) -0.0002(7)
C13 0.0140(8) 0.0177(8) 0.0177(7) -0.0037(10) 0.0025(6) -0.0027(10)
C14 0.0183(11) 0.0194(10) 0.0120(8) 0.0035(8) 0.0006(7) -0.0017(7)
C15 0.0226(11) 0.0160(9) 0.0131(8) 0.0005(8) 0.0031(7) 0.0016(7)
C16 0.0166(10) 0.0153(9) 0.0161(8) -0.0028(8) 0.0039(7) -0.0001(7)
C17 0.0213(12) 0.0312(12) 0.0221(10) 0.0068(10) -0.0015(8) 0.0028(9)

loop_
_atom_type_symbol
_atom_type_description
_atom_type_scat_dispersion_real
_atom_type_scat_dispersion_imag
_atom_type_scat_source
C C 0.0033 0.0016 'International Tables Vol C Tables 4.2.6.8 and 6.1.1.4'
H H 0.0000 0.0000 'International Tables Vol C Tables 4.2.6.8 and 6.1.1.4'
O O 0.0106 0.0060 'International Tables Vol C Tables 4.2.6.8 and 6.1.1.4'
S S 0.1246 0.1234 'International Tables Vol C Tables 4.2.6.8 and 6.1.1.4'
Br Br -0.2901 2.4595 'International Tables Vol C Tables 4.2.6.8 and 6.1.1.4'

loop_
_geom_angle_atom_site_label_1
_geom_angle_atom_site_label_2
_geom_angle_atom_site_label_3
_geom_angle
_geom_angle_publ_flag
C2 S C1 102.45(9) y
S C1 H1A 109.5 ?
S C1 H1B 109.5 ?
H1A C1 H1B 109.5 ?
S C1 H1C 109.5 ?
H1A C1 H1C 109.5 ?
H1B C1 H1C 109.5 ?
C3 C2 C7 119.17(16) ?
C3 C2 S 117.20(14) ?
C7 C2 S 123.61(14) ?
C4 C3 C2 121.06(17) ?
C4 C3 H3A 119.5 ?
C2 C3 H3A 119.5 ?
C3 C4 C5 120.53(17) ?
C3 C4 H4A 119.7 ?
C5 C4 H4A 119.7 ?
C6 C5 C4 117.16(16) ?
C6 C5 C8 115.64(16) ?
C4 C5 C8 127.18(17) ?
C7 C6 C5 122.46(18) ?
C7 C6 H6A 118.8 ?
C5 C6 H6A 118.8 ?
C6 C7 C2 119.55(17) ?
C6 C7 H7A 120.2 ?
C2 C7 H7A 120.2 ?
C9 C8 C5 134.27(18) ?
C9 C8 H8A 112.9 ?
C5 C8 H8A 112.9 ?
C8 C9 C10 121.31(18) ?
C8 C9 Br 124.68(15) y
C10 C9 Br 113.62(13) y
O C10 C11 121.15(17) y
O C10 C9 120.26(19) y
C11 C10 C9 118.59(17) ?
C12 C11 C16 118.78(18) ?
C12 C11 C10 121.5(2) ?
C16 C11 C10 119.55(18) ?
C13 C12 C11 120.99(19) ?
C13 C12 H12A 119.5 ?
C11 C12 H12A 119.5 ?
C12 C13 C14 120.48(19) ?
C12 C13 H13A 119.8 ?
C14 C13 H13A 119.8 ?
C13 C14 C15 118.51(18) ?
C13 C14 C17 120.65(19) ?
C15 C14 C17 120.83(19) ?
C16 C15 C14 121.20(18) ?
C16 C15 H15A 119.4 ?
C14 C15 H15A 119.4 ?
C15 C16 C11 119.99(19) ?
C15 C16 H16A 120.0 ?
C11 C16 H16A 120.0 ?
C14 C17 H17A 109.5 ?
C14 C17 H17B 109.5 ?
H17A C17 H17B 109.5 ?
C14 C17 H17C 109.5 ?
H17A C17 H17C 109.5 ?
H17B C17 H17C 109.5 ?

loop_
_geom_bond_atom_site_label_1
_geom_bond_atom_site_label_2
_geom_bond_distance
_geom_bond_publ_flag
Br C9 1.889(2) y
S C2 1.7613(18) y
S C1 1.803(2) y
O C10 1.220(2) y
C1 H1A 0.9600 ?
C1 H1B 0.9600 ?
C1 H1C 0.9600 ?
C2 C3 1.393(2) ?
C2 C7 1.395(3) ?
C3 C4 1.391(3) ?
C3 H3A 0.9300 ?
C4 C5 1.412(3) ?
C4 H4A 0.9300 ?
C5 C6 1.401(3) ?
C5 C8 1.463(2) y
C6 C7 1.388(2) ?
C6 H6A 0.9300 ?
C7 H7A 0.9300 ?
C8 C9 1.344(2) y
C8 H8A 0.9300 ?
C9 C10 1.502(3) y
C10 C11 1.489(3) y
C11 C12 1.395(3) ?
C11 C16 1.407(3) ?
C12 C13 1.385(3) ?
C12 H12A 0.9300 ?
C13 C14 1.399(3) ?
C13 H13A 0.9300 ?
C14 C15 1.401(3) ?
C14 C17 1.505(3) ?
C15 C16 1.385(3) ?
C15 H15A 0.9300 ?
C16 H16A 0.9300 ?
C17 H17A 0.9600 ?
C17 H17B 0.9600 ?
C17 H17C 0.9600 ?

loop_
_geom_hbond_atom_site_label_D
_geom_hbond_atom_site_label_H
_geom_hbond_atom_site_label_A
_geom_hbond_site_symmetry_A
_geom_hbond_distance_DH
_geom_hbond_distance_HA
_geom_hbond_distance_DA
_geom_hbond_angle_DHA
C13 H13A O 1_455 0.93 2.51 3.392(2) 158.6
C17 H17B O 2_656 0.96 2.51 3.420(3) 158.1

loop_
_geom_torsion_atom_site_label_1
_geom_torsion_atom_site_label_2
_geom_torsion_atom_site_label_3
_geom_torsion_atom_site_label_4
_geom_torsion
C1 S C2 C3 -178.89(16)
C1 S C2 C7 -0.30(19)
C7 C2 C3 C4 -2.2(3)
S C2 C3 C4 176.44(16)
C2 C3 C4 C5 -0.1(3)
C3 C4 C5 C6 2.0(3)
C3 C4 C5 C8 -176.37(19)
C4 C5 C6 C7 -1.7(3)
C8 C5 C6 C7 176.86(18)
C5 C6 C7 C2 -0.6(3)
C3 C2 C7 C6 2.5(3)
S C2 C7 C6 -176.05(15)
C6 C5 C8 C9 173.5(2)
C4 C5 C8 C9 -8.1(4)
C5 C8 C9 C10 -173.3(2)
C5 C8 C9 Br -0.9(3)
C8 C9 C10 O 142.4(2)
Br C9 C10 O -30.8(3)
C8 C9 C10 C11 -38.2(3)
Br C9 C10 C11 148.63(16)
O C10 C11 C12 140.4(2)
C9 C10 C11 C12 -39.0(3)
O C10 C11 C16 -34.8(3)
C9 C10 C11 C16 145.81(18)
C16 C11 C12 C13 0.0(3)
C10 C11 C12 C13 -175.25(18)
C11 C12 C13 C14 -2.1(3)
C12 C13 C14 C15 2.4(3)
C12 C13 C14 C17 -176.25(18)
C13 C14 C15 C16 -0.7(3)
C17 C14 C15 C16 177.91(18)
C14 C15 C16 C11 -1.3(3)
C12 C11 C16 C15 1.7(3)
C10 C11 C16 C15 177.00(17)

loop_
_cod_related_entry_id
_cod_related_entry_database
_cod_related_entry_code
1 ChemSpider 21179537
